data_2204651
loop_
_publ_author_name
'Arrieta, Antonio F.'
'Mostad, Arvid'

_publ_section_title
;
 5-(2-Furyl)-3-hydroxy-1-phenylpenta-2,4-dien-1-one
;
_journal_issue 12
_journal_name_full 'Acta Crystallographica Section E'
_journal_page_first o2444
_journal_page_last o2446
_journal_paper_doi 10.1107/S1600536804030193
_journal_volume 60
_journal_year 2004
_chemical_formula_iupac 'C15 H12 O3'
_chemical_formula_moiety 'C15 H12 O3'
_chemical_formula_sum 'C15 H12 O3'
_chemical_formula_weight 240.25
_chemical_name_systematic
;
5-(2-Furyl)-3-hydroxy-1-phenylpenta-2,4-dien-1-one
;
_space_group_IT_number 61
_symmetry_cell_setting orthorhombic
_symmetry_space_group_name_Hall '-P 2ac 2ab'
_symmetry_space_group_name_H-M 'P b c a'
_atom_sites_solution_hydrogens geom
_atom_sites_solution_primary direct
_atom_sites_solution_secondary difmap
_audit_creation_method SHELXL97
_cell_angle_alpha 90.00
_cell_angle_beta 90.00
_cell_angle_gamma 90.00
_cell_formula_units_Z 8
_cell_length_a 11.0108(6)
_cell_length_b 7.8652(4)
_cell_length_c 27.9990(10)
_cell_measurement_reflns_used 7171
_cell_measurement_temperature 105(2)
_cell_measurement_theta_max 28.35
_cell_measurement_theta_min 2.0
_cell_volume 2424.8(2)
_computing_cell_refinement SMART
_computing_data_collection 'SMART (Bruker, 1998)'
_computing_data_reduction 'SAINT (Bruker, 1998)'
_computing_molecular_graphics SHELXTL
_computing_publication_material SHELXTL
_computing_structure_refinement SHELXTL
_computing_structure_solution 'SHELXTL (Bruker, 2000)'
_diffrn_ambient_temperature 105(2)
_diffrn_detector_area_resol_mean 8
_diffrn_measured_fraction_theta_full 0.998
_diffrn_measured_fraction_theta_max 0.998
_diffrn_measurement_device_type 'Bruker SMART CCD area-detector'
_diffrn_measurement_method \w
_diffrn_radiation_monochromator graphite
_diffrn_radiation_source 'fine-focus sealed tube'
_diffrn_radiation_type MoK\a
_diffrn_radiation_wavelength 0.71073
_diffrn_reflns_av_R_equivalents 0.0809
_diffrn_reflns_av_sigmaI/netI 0.0731
_diffrn_reflns_limit_h_max 14
_diffrn_reflns_limit_h_min -14
_diffrn_reflns_limit_k_max 10
_diffrn_reflns_limit_k_min -10
_diffrn_reflns_limit_l_max 37
_diffrn_reflns_limit_l_min -36
_diffrn_reflns_number 27362
_diffrn_reflns_theta_full 28.31
_diffrn_reflns_theta_max 28.31
_diffrn_reflns_theta_min 2.35
_diffrn_standards_decay_% 0
_diffrn_standards_interval_count 0
_diffrn_standards_interval_time 0
_diffrn_standards_number 0
_exptl_absorpt_coefficient_mu 0.092
_exptl_absorpt_correction_T_max 0.9818
_exptl_absorpt_correction_T_min 0.9639
_exptl_absorpt_correction_type empirical
_exptl_absorpt_process_details '(SADABS; Sheldrick, 1997)'
_exptl_crystal_colour yellow
_exptl_crystal_density_diffrn 1.316
_exptl_crystal_density_meas ?
_exptl_crystal_density_method .
_exptl_crystal_description prismatic
_exptl_crystal_F_000 1008
_exptl_crystal_size_max 0.4
_exptl_crystal_size_mid 0.2
_exptl_crystal_size_min 0.2
_refine_diff_density_max 0.110
_refine_diff_density_min -0.171
_refine_ls_extinction_method none
_refine_ls_goodness_of_fit_ref 0.742
_refine_ls_hydrogen_treatment refall
_refine_ls_matrix_type full
_refine_ls_number_parameters 211
_refine_ls_number_reflns 3020
_refine_ls_number_restraints 0
_refine_ls_restrained_S_all 0.742
_refine_ls_R_factor_all 0.0678
_refine_ls_R_factor_gt 0.0302
_refine_ls_shift/su_max 0.001
_refine_ls_shift/su_mean 0.000
_refine_ls_structure_factor_coef Fsqd
_refine_ls_weighting_details 'calc w = 1/[\s^2^(Fo^2^)+(0.0295P)^2^] where P=(Fo^2^+2Fc^2^)/3'
_refine_ls_weighting_scheme calc
_refine_ls_wR_factor_gt 0.0586
_refine_ls_wR_factor_ref 0.0615
_reflns_number_gt 1514
_reflns_number_total 3020
_reflns_threshold_expression I>2\s(I)
_cod_data_source_file cv6401.cif
_cod_data_source_block I
_cod_depositor_comments
;
The following automatic conversions were performed:
'_symmetry_cell_setting' value 'Orthorhombic' changed to 'orthorhombic'
according to '/home/saulius/struct/CIF-dictionaries/cif_core.dic'
dictionary named 'cif_core.dic' version 2.4.1 from 2010-06-29.

Automatic conversion script
Id: cif_fix_enum 1527 2010-12-29 10:47:43Z saulius 

The following automatic conversions were performed:

'_symmetry_cell_setting' value 'Orthorhombic' changed to
'orthorhombic' according to
/home/saulius/struct/CIF-dictionaries/cif_core.dic dictionary named
'cif_core.dic' version 2.4.1 from 2010-06-29.

Automatic conversion script
Id: cif_fix_values 1715 2011-07-08 13:25:40Z adriana 
;
_cod_database_code 2204651
_cod_database_fobs_code 2204651

loop_
_symmetry_equiv_pos_as_xyz
'x, y, z'
'-x+1/2, -y, z+1/2'
'-x, y+1/2, -z+1/2'
'x+1/2, -y+1/2, -z'
'-x, -y, -z'
'x-1/2, y, -z-1/2'
'x, -y-1/2, z-1/2'
'-x-1/2, y-1/2, z'

loop_
_atom_site_label
_atom_site_fract_x
_atom_site_fract_y
_atom_site_fract_z
_atom_site_U_iso_or_equiv
_atom_site_adp_type
_atom_site_calc_flag
_atom_site_occupancy
_atom_site_type_symbol
O1 0.52397(7) 0.30358(10) 0.51229(3) 0.0429(2) Uani d 1 O
O2 0.58163(7) 0.38956(10) 0.59522(3) 0.0422(2) Uani d 1 O
H20 0.5428(13) 0.3722(19) 0.5633(5) 0.088(5) Uiso d 1 H
O3 0.91563(7) 0.25083(10) 0.71307(3) 0.0390(2) Uani d 1 O
C1 0.61947(10) 0.21355(14) 0.50893(4) 0.0331(3) Uani d 1 C
C2 0.70256(10) 0.20674(14) 0.54813(4) 0.0314(3) Uani d 1 C
H2 0.7733(9) 0.1378(13) 0.5458(4) 0.032(3) Uiso d 1 H
C3 0.68021(10) 0.29204(14) 0.58989(4) 0.0320(3) Uani d 1 C
C4 0.76010(11) 0.28035(15) 0.63100(4) 0.0325(3) Uani d 1 C
H4 0.8332(9) 0.2093(13) 0.6262(4) 0.036(3) Uiso d 1 H
C5 0.73787(11) 0.35804(15) 0.67256(4) 0.0331(3) Uani d 1 C
H5 0.6627(10) 0.4309(14) 0.6749(4) 0.042(3) Uiso d 1 H
C6 0.81182(10) 0.34897(14) 0.71450(4) 0.0318(3) Uani d 1 C
C7 0.80105(12) 0.41903(15) 0.75875(4) 0.0384(3) Uani d 1 C
H7 0.7334(11) 0.4879(15) 0.7685(4) 0.050(4) Uiso d 1 H
C8 0.90179(12) 0.36343(16) 0.78610(5) 0.0413(3) Uani d 1 C
H8 0.9206(10) 0.3900(14) 0.8195(4) 0.054(4) Uiso d 1 H
C9 0.96773(12) 0.26393(16) 0.75751(5) 0.0406(3) Uani d 1 C
H9 1.0420(10) 0.1995(15) 0.7610(4) 0.055(4) Uiso d 1 H
C10 0.64112(10) 0.11803(14) 0.46439(4) 0.0297(3) Uani d 1 C
C11 0.75634(11) 0.05891(14) 0.45199(4) 0.0330(3) Uani d 1 C
H11 0.8260(9) 0.0839(14) 0.4730(4) 0.039(3) Uiso d 1 H
C12 0.77501(12) -0.02397(15) 0.40912(4) 0.0377(3) Uani d 1 C
H12 0.8582(11) -0.0632(14) 0.4008(4) 0.044(3) Uiso d 1 H
C13 0.67842(13) -0.05086(16) 0.37844(5) 0.0423(3) Uani d 1 C
H13 0.6903(10) -0.1105(15) 0.3500(4) 0.052(4) Uiso d 1 H
C14 0.56356(13) 0.00625(17) 0.39046(5) 0.0457(4) Uani d 1 C
H14 0.4955(11) -0.0116(14) 0.3694(4) 0.056(4) Uiso d 1 H
C15 0.54471(11) 0.09124(16) 0.43287(5) 0.0386(3) Uani d 1 C
H15 0.4608(11) 0.1362(14) 0.4420(4) 0.047(4) Uiso d 1 H

loop_
_atom_site_aniso_label
_atom_site_aniso_U_11
_atom_site_aniso_U_22
_atom_site_aniso_U_33
_atom_site_aniso_U_12
_atom_site_aniso_U_13
_atom_site_aniso_U_23
O1 0.0311(5) 0.0469(5) 0.0506(6) 0.0080(4) -0.0057(4) -0.0010(4)
O2 0.0334(5) 0.0469(5) 0.0462(6) 0.0081(4) -0.0030(4) -0.0060(5)
O3 0.0376(5) 0.0421(5) 0.0373(5) 0.0038(4) -0.0010(4) -0.0060(4)
C1 0.0278(6) 0.0292(7) 0.0422(8) -0.0030(5) -0.0002(6) 0.0056(6)
C2 0.0264(6) 0.0320(7) 0.0359(7) 0.0013(6) -0.0016(6) 0.0037(6)
C3 0.0269(6) 0.0295(6) 0.0396(7) -0.0017(5) 0.0026(6) 0.0043(6)
C4 0.0304(7) 0.0311(7) 0.0361(7) -0.0025(6) 0.0020(6) 0.0027(6)
C5 0.0320(7) 0.0293(6) 0.0381(7) -0.0042(6) 0.0055(6) 0.0018(6)
C6 0.0309(6) 0.0285(6) 0.0360(7) -0.0012(5) 0.0042(6) 0.0021(6)
C7 0.0405(8) 0.0375(7) 0.0371(8) -0.0009(6) 0.0084(6) -0.0050(6)
C8 0.0476(8) 0.0449(8) 0.0313(7) -0.0063(7) -0.0005(7) -0.0029(7)
C9 0.0386(8) 0.0447(8) 0.0385(8) -0.0010(7) -0.0075(6) -0.0018(6)
C10 0.0301(6) 0.0265(6) 0.0326(7) -0.0043(5) -0.0034(5) 0.0086(5)
C11 0.0358(7) 0.0311(7) 0.0321(7) -0.0026(6) -0.0058(6) 0.0059(5)
C12 0.0428(8) 0.0336(7) 0.0366(8) -0.0006(6) -0.0004(6) 0.0060(6)
C13 0.0618(10) 0.0357(7) 0.0295(8) -0.0109(7) -0.0026(7) 0.0036(6)
C14 0.0491(9) 0.0499(8) 0.0380(8) -0.0152(7) -0.0149(7) 0.0084(7)
C15 0.0344(8) 0.0423(8) 0.0392(8) -0.0051(6) -0.0056(6) 0.0082(6)

loop_
_atom_type_symbol
_atom_type_description
_atom_type_scat_dispersion_real
_atom_type_scat_dispersion_imag
_atom_type_scat_source
C C 0.0033 0.0000 'International Tables Vol C Tables 4.2.6.8 and 6.1.1.4'
H H 0.0000 0.0000 'International Tables Vol C Tables 4.2.6.8 and 6.1.1.4'
O O 0.0106 0.0000 'International Tables Vol C Tables 4.2.6.8 and 6.1.1.4'

loop_
_geom_angle_atom_site_label_1
_geom_angle_atom_site_label_2
_geom_angle_atom_site_label_3
_geom_angle
_geom_angle_publ_flag
C3 O2 H20 99.7(8) n
C9 O3 C6 106.10(10) y
O1 C1 C2 119.60(10) y
O1 C1 C10 118.70(10) y
C2 C1 C10 121.80(10) y
C3 C2 C1 121.40(10) y
C3 C2 H2 119.0(6) n
C1 C2 H2 119.5(6) n
O2 C3 C2 121.50(10) y
O2 C3 C4 116.10(10) y
C2 C3 C4 122.50(10) y
C5 C4 C3 123.40(10) y
C5 C4 H4 121.7(6) n
C3 C4 H4 114.9(6) n
C4 C5 C6 126.00(10) y
C4 C5 H5 117.9(6) n
C6 C5 H5 116.2(6) n
C7 C6 O3 109.00(10) y
C7 C6 C5 132.60(10) y
O3 C6 C5 118.40(10) y
C6 C7 C8 107.40(10) y
C6 C7 H7 123.7(7) n
C8 C7 H7 128.9(7) n
C9 C8 C7 106.40(10) y
C9 C8 H8 125.6(7) n
C7 C8 H8 128.0(7) n
C8 C9 O3 111.10(10) y
C8 C9 H9 135.0(7) n
O3 C9 H9 113.9(7) n
C11 C10 C15 118.90(10) n
C11 C10 C1 121.80(10) y
C15 C10 C1 119.20(10) y
C12 C11 C10 120.60(10) n
C12 C11 H11 119.7(6) n
C10 C11 H11 119.5(6) n
C11 C12 C13 119.80(10) n
C11 C12 H12 119.1(6) n
C13 C12 H12 121.1(7) n
C12 C13 C14 120.10(10) n
C12 C13 H13 119.9(7) n
C14 C13 H13 119.9(7) n
C15 C14 C13 120.30(10) n
C15 C14 H14 118.8(7) n
C13 C14 H14 120.9(7) n
C14 C15 C10 120.20(10) n
C14 C15 H15 121.3(6) n
C10 C15 H15 118.5(6) n

loop_
_geom_bond_atom_site_label_1
_geom_bond_atom_site_label_2
_geom_bond_distance
_geom_bond_publ_flag
O1 C1 1.2710(10) y
O2 C3 1.3370(10) y
O2 H20 1.00(2) n
O3 C9 1.3740(10) y
O3 C6 1.3800(10) y
C1 C2 1.430(2) y
C1 C10 1.475(2) y
C2 C3 1.370(2) y
C2 H2 0.950(10) n
C3 C4 1.452(2) y
C4 C5 1.337(2) y
C4 H4 0.990(10) n
C5 C6 1.431(2) y
C5 H5 1.010(10) n
C6 C7 1.361(2) y
C7 C8 1.417(2) y
C7 H7 0.960(10) n
C8 C9 1.334(2) y
C8 H8 0.980(10) n
C9 H9 0.970(10) n
C10 C11 1.395(2) n
C10 C15 1.397(2) n
C11 C12 1.381(2) n
C11 H11 0.990(10) n
C12 C13 1.383(2) n
C12 H12 1.000(10) n
C13 C14 1.384(2) n
C13 H13 0.930(10) n
C14 C15 1.378(2) n
C14 H14 0.960(10) n
C15 H15 1.020(10) n

loop_
_geom_hbond_atom_site_label_D
_geom_hbond_atom_site_label_H
_geom_hbond_atom_site_label_A
_geom_hbond_site_symmetry_A
_geom_hbond_distance_DH
_geom_hbond_distance_HA
_geom_hbond_distance_DA
_geom_hbond_angle_DHA
O2 H20 O1 . 1.00(2) 1.54(2) 2.5000(10) 159.0(10)
C11 H11 O1 4_556 0.990(10) 2.390(10) 3.294(2) 152.0(10)
C9 H9 C7 3_746 0.970(10) 2.860(10) 3.748(2) 154(9)
C7 H7 O3 8_765 0.960(10) 3.060(10) 3.760(2) 131.0(10)

loop_
_geom_torsion_atom_site_label_1
_geom_torsion_atom_site_label_2
_geom_torsion_atom_site_label_3
_geom_torsion_atom_site_label_4
_geom_torsion
_geom_torsion_publ_flag
O1 C1 C2 C3 1.6(2) n
C10 C1 C2 C3 -178.20(10) n
C1 C2 C3 O2 -2.1(2) n
C1 C2 C3 C4 176.90(10) n
O2 C3 C4 C5 1.3(2) n
C2 C3 C4 C5 -177.70(10) n
C3 C4 C5 C6 178.80(10) n
C9 O3 C6 C7 -0.30(10) n
C9 O3 C6 C5 -179.60(10) n
C4 C5 C6 C7 -179.70(10) n
C4 C5 C6 O3 -0.6(2) n
O3 C6 C7 C8 0.20(10) n
C5 C6 C7 C8 179.30(10) n
C6 C7 C8 C9 0.00(10) n
C7 C8 C9 O3 -0.20(10) n
C6 O3 C9 C8 0.30(10) n
O1 C1 C10 C11 160.60(10) y
C2 C1 C10 C11 -19.6(2) y
O1 C1 C10 C15 -17.0(2) y
C2 C1 C10 C15 162.80(10) y
C15 C10 C11 C12 0.4(2) n
C1 C10 C11 C12 -177.30(10) n
C10 C11 C12 C13 -0.9(2) n
C11 C12 C13 C14 0.5(2) n
C12 C13 C14 C15 0.4(2) n
C13 C14 C15 C10 -1.0(2) n
C11 C10 C15 C14 0.6(2) n
C1 C10 C15 C14 178.30(10) n

loop_
_cod_related_entry_id
_cod_related_entry_database
_cod_related_entry_code
1 ChemSpider 30654769
